data_1560984
loop_
_publ_author_name
'Huang, Hsin-Hua'
'Song, Kyung Seob'
'Prescimone, Alessandro'
'Aster, Alexander'
'Cohen, Gabriel'
'Mannancherry, Rajesh'
'Vauthey, Eric'
'Coskun, Ali'
'\<Solomek, Tom\'a\<s'

_publ_section_title
;
 Porous shape-persistent rylene imine cages with tunable optoelectronic
 properties and delayed fluorescence
;
_journal_issue 14
_journal_name_full 'Chemical Science'
_journal_page_first 5275
_journal_page_last 5285
_journal_paper_doi 10.1039/D1SC00347J
_journal_volume 12
_journal_year 2021
_chemical_absolute_configuration ad
_chemical_formula_moiety 'C84 H78 N12 O12, 4.8(C7 H5 O2), C0.5 H3.5 O0.5, 0.9(C H4 O)'
_chemical_formula_sum 'C119 H109.1 N12 O23'
_chemical_formula_weight 2075.28
_space_group_crystal_system monoclinic
_space_group_IT_number 5
_space_group_name_Hall 'C 2y'
_space_group_name_H-M_alt 'C 1 2 1'
_atom_sites_solution_hydrogens mixed
_atom_sites_solution_primary dual
_audit_block_doi 10.5517/ccdc.csd.cc2665p9
_audit_creation_date 2019-08-20
_audit_creation_method
;
Olex2 1.2
(compiled May 18 2018 14:05:52 for OlexSys, GUI svn.r5506)
;
_audit_update_record
;
2020-09-13 deposited with the CCDC.	2021-02-11 downloaded from the CCDC.
;
_cell_angle_alpha 90
_cell_angle_beta 102.3150(10)
_cell_angle_gamma 90
_cell_formula_units_Z 4
_cell_length_a 31.9058(6)
_cell_length_b 17.2344(3)
_cell_length_c 20.9913(4)
_cell_measurement_reflns_used 99325
_cell_measurement_temperature 130
_cell_measurement_theta_max 57.45
_cell_measurement_theta_min 2.76
_cell_volume 11277.0(4)
_computing_cell_refinement
;
X-Area Recipe 1.33.0.0 (STOE, 2015)
;
_computing_data_collection
;
X-Area Pilatus3_SV 1.31.153.0 (STOE, 2018)
;
_computing_data_reduction
;
X-Area Integrate 1.74.2.0 (STOE, 2018)
X-Area LANA 1.75.3.0 (STOE, 2018)
;
_computing_molecular_graphics 'Olex2 (Dolomanov et al., 2009)'
_computing_publication_material 'Olex2 (Dolomanov et al., 2009)'
_computing_structure_refinement 'ShelXL (Sheldrick, 2015)'
_computing_structure_solution 'ShelXT (Sheldrick, 2015)'
_diffrn_ambient_temperature 130
_diffrn_detector Pilatus300K
_diffrn_detector_area_resol_mean 5.81
_diffrn_detector_type 'DECTRIS PILATUS 300K'
_diffrn_measured_fraction_theta_full 0.999
_diffrn_measured_fraction_theta_max 0.969
_diffrn_measurement_details ' 4172 frames, detector distance = 60 mm'
_diffrn_measurement_device 'Eulerian 4-circle diffractometer'
_diffrn_measurement_device_type 'Stoe StadiVari'
_diffrn_measurement_method 'rotation method, \w scans'
_diffrn_radiation_collimation '1.2 0.6 mm diameter'
_diffrn_radiation_monochromator 'Graded multilayer mirror'
_diffrn_radiation_probe x-ray
_diffrn_radiation_type GaK\a
_diffrn_radiation_wavelength 1.34143
_diffrn_reflns_av_R_equivalents 0.0365
_diffrn_reflns_av_unetI/netI 0.0292
_diffrn_reflns_Laue_measured_fraction_full 0.999
_diffrn_reflns_Laue_measured_fraction_max 0.969
_diffrn_reflns_limit_h_max 38
_diffrn_reflns_limit_h_min -38
_diffrn_reflns_limit_k_max 20
_diffrn_reflns_limit_k_min -20
_diffrn_reflns_limit_l_max 16
_diffrn_reflns_limit_l_min -26
_diffrn_reflns_number 60720
_diffrn_reflns_point_group_measured_fraction_full 0.984
_diffrn_reflns_point_group_measured_fraction_max 0.934
_diffrn_reflns_theta_full 53.597
_diffrn_reflns_theta_max 57.230
_diffrn_reflns_theta_min 3.004
_diffrn_source 'Metaljet D2'
_diffrn_source_current 3.570
_diffrn_source_power 0.250
_diffrn_source_voltage 70
_exptl_absorpt_coefficient_mu 0.451
_exptl_absorpt_correction_T_max 0.9954
_exptl_absorpt_correction_T_min 0.9837
_exptl_absorpt_correction_type multi-scan
_exptl_absorpt_process_details
;
STOE X-Red32, absorption correction by Gaussian integration, analogous to
P. Coppens, "The Evaluation of Absorption and Extinction in Single-Crystal
Structure Analysis", published in: F. R. Ahmed (Editor), "Crystallographic
Computing", Munksgaard, Copenhagen (1970), 255 - 270.
Afterwards scaling of reflection intensities was performed within STOE LANA.
J. Koziskova, F. Hahn, J. Richter, J. Kozisek, "Comparison of different
absorption corrections on the model structure of tetrakis(\m~2~-acetato)-
diaqua-di-copper(II)", Acta Chimica Slovaca, vol. 9, no. 2, 2016, pp. 136 - 140.
;
_exptl_crystal_colour colourless
_exptl_crystal_colour_primary colourless
_exptl_crystal_density_diffrn 1.222
_exptl_crystal_description block
_exptl_crystal_F_000 4364
_exptl_crystal_recrystallization_method 'Vapour deposition'
_exptl_crystal_size_max 0.22
_exptl_crystal_size_mid 0.173
_exptl_crystal_size_min 0.1
_refine_diff_density_max 1.297
_refine_diff_density_min -0.415
_refine_diff_density_rms 0.105
_refine_ls_abs_structure_details
;
 Flack x determined using 8008 quotients [(I+)-(I-)]/[(I+)+(I-)]
 (Parsons, Flack and Wagner, Acta Cryst. B69 (2013) 249-259).
;
_refine_ls_abs_structure_Flack 0.02(3)
_refine_ls_extinction_method none
_refine_ls_goodness_of_fit_ref 1.083
_refine_ls_hydrogen_treatment constr
_refine_ls_matrix_type full
_refine_ls_number_parameters 1395
_refine_ls_number_reflns 21729
_refine_ls_number_restraints 98
_refine_ls_restrained_S_all 1.087
_refine_ls_R_factor_all 0.0984
_refine_ls_R_factor_gt 0.0879
_refine_ls_shift/su_max 0.001
_refine_ls_shift/su_mean 0.000
_refine_ls_structure_factor_coef Fsqd
_refine_ls_weighting_details 'w=1/[\s^2^(Fo^2^)+(0.1679P)^2^+22.1789P] where P=(Fo^2^+2Fc^2^)/3'
_refine_ls_weighting_scheme calc
_refine_ls_wR_factor_gt 0.2449
_refine_ls_wR_factor_ref 0.2617
_reflns_Friedel_coverage 0.862
_reflns_Friedel_fraction_full 0.968
_reflns_Friedel_fraction_max 0.895
_reflns_number_gt 19674
_reflns_number_total 21729
_reflns_threshold_expression 'I > 2\s(I)'
_cod_data_source_file d1sc00347j2.cif
_cod_data_source_block hh_plcycage138rr_130k
_cod_depositor_comments 'Adding full bibliography for 1560984--1560985.cif.'
_cod_original_formula_sum 'C119 H109.10 N12 O23'
_cod_database_code 1560984
_shelx_shelxl_version_number 2014/7
_shelx_space_group_comment
;
The symmetry employed for this shelxl refinement is uniquely defined
by the following loop, which should always be used as a source of
symmetry information in preference to the above space-group names.
They are only intended as comments.
;
_shelx_estimated_absorpt_t_max 0.956
_shelx_estimated_absorpt_t_min 0.907
_olex2_refinement_description
;
1. Fixed Uiso
 At 1.2 times of:
  All C(H) groups, All C(H,H) groups
 At 1.5 times of:
  All C(H,H,H) groups, All O(H) groups
2. Restrained distances
 O136-H136
 0.82 with sigma of 0.02
 O27-H27A
 0.82 with sigma of 0.02
 O1A-H1A
 0.82 with sigma of 0.02
 C97-C96 = C96-C95 = C95-C94 = C94-C93 = C98-C93 = C98-C97 = C93-C92
 1.38 with sigma of 0.002
 C103-C102 \\sim C103-C104 \\sim C105-C104 \\sim C105-C100 \\sim C100-C101
\\sim C102-C101
 with sigma of 0.02
 C94-C95 \\sim C96-C95 \\sim C97-C96 \\sim C93-C94 \\sim C98-C93 \\sim C98-C97
 with sigma of 0.02
 C88-C89 \\sim C88-C87 \\sim C87-C86 \\sim C91-C86 \\sim C90-C91 \\sim C90-C89
 with sigma of 0.02
 C107-C108 \\sim C111-C110 \\sim C108-C109 \\sim C110-C109 \\sim C111-C112
\\sim C107-C112
 with sigma of 0.02
 O24-C119 \\sim O1A_$1-C120_$1 \\sim C121_$1-O27_$1
 with sigma of 0.02
 C117-C109 \\sim C113-C109 \\sim C117-C116 \\sim C114-C113 \\sim C115-C116
\\sim C115-C114
 with sigma of 0.02
3. Uiso/Uaniso restraints and constraints
: with sigma of 0.1 and sigma for terminal atoms of 0.2
: with sigma of 0.1 and sigma for terminal atoms of 0.2
4. Rigid body (RIGU) restrains
 O22, C99, O21, C100, C105, C104, C103, C102, C101
 with sigma for 1-2 distances of 0.004 and sigma for 1-3 distances of 0.004
5. Others
 Fixed Sof: C101(0.5) H101(0.5) O136(0.5) H136(0.5) C99(0.5) C102(0.5)
 H102(0.5) C95(0.5) H95(0.5) C100(0.5) C104(0.5) H104(0.5) C103(0.5) H103(0.5)
 C105(0.5) H105(0.5) O21(0.5) C94(0.5) H94(0.5) O18(0.5) C92(0.5) C96(0.5)
 H96(0.5) C93(0.5) C97(0.5) H97(0.5) O22(0.5) O17(0.5) C98(0.5) H98(0.5)
 C109(0.8) H109(0.5) H10A(0.3) C106(0.5) C107(0.5) O26(0.5) C108(0.5) H108(0.5)
 C110(0.5) H110(0.5) C112(0.5) H112(0.5) O25(0.5) C111(0.5) H111(0.5) O1A(0.5)
 H1A(0.5) C120(0.5) H12C(0.5) H12D(0.5) H12E(0.5) O24(0.3) C119(0.3) O27(0.4)
 H27A(0.4) C121(0.4) H12F(0.4) H12G(0.4) H12H(0.4) C117(0.3) H117(0.3)
 C116(0.3) C115(0.3) H115(0.3) C114(0.3) H114(0.3) C113(0.3) H113(0.3) O23(0.3)
6.a Riding coordinates:
 C28(H28A,H28B,H28C), O136(H136), O27(H27A), C121(H12F,H12G,H12H)
6.b Ternary CH refined with riding coordinates:
 C42(H42), C80(H80), C58(H58), C41(H41), C79(H79), C64(H64), C59(H59),
 C63(H63), C11(H11), C10(H10), C27(H27), C26(H26)
6.c Secondary CH2 refined with riding coordinates:
 C46(H46A,H46B), C67(H67A,H67B), C43(H43A,H43B), C81(H81A,H81B), C44(H44A,
 H44B), C68(H68A,H68B), C57(H57A,H57B), C62(H62A,H62B), C84(H84A,H84B),
 C83(H83A,H83B), C65(H65A,H65B), C45(H45A,H45B), C66(H66A,H66B), C82(H82A,H82B),
  C60(H60A,H60B), C12(H12A,H12B), C61(H61A,H61B), C15(H15A,H15B), C30(H30A,
 H30B), C13(H13A,H13B), C0AA(H0AA,H0AB), C31(H31A,H31B), C29(H29A,H29B),
 C14(H14A,H14B)
6.d Aromatic/amide H refined with riding coordinates:
 C36(H36), C3(H3), C5(H5), C49(H49), C53(H53), C7(H7), C9(H9), C1(H1), C8(H8),
 C37(H37), C34(H34), C73(H73), C39(H39), C32(H32), C78(H78), C40(H40), C20(H20),
  C25(H25), C131(H131), C135(H135), C132(H132), C134(H134), C133(H133),
 C124(H124), C125(H125), C101(H101), C89(H89), C87(H87), C126(H126), C128(H128),
  C91(H91), C102(H102), C95(H95), C104(H104), C103(H103), C90(H90), C105(H105),
 C127(H127), C94(H94), C88(H88), C96(H96), C97(H97), C98(H98), C109(H109),
 C109(H10A), C108(H108), C110(H110), C112(H112), C111(H111), C117(H117),
 C115(H115), C114(H114), C113(H113)
6.e Idealised Me refined as rotating group:
 C120(H12C,H12D,H12E)
6.f Idealised tetrahedral OH refined as rotating group:
 O1A(H1A)
;
_olex2_date_sample_data_collection 2019-08-16
_olex2_date_sample_submission 2019-07-08
_olex2_diffrn_ambient_temperature_device 'Oxford Cryosystems'
_olex2_exptl_crystal_mounting_method 'The crystal was mounted on a mylar loop in perfluoroether oil'
_olex2_submission_original_sample_id HH_PlcyCage138RR_130K
_olex2_submission_special_instructions 'No special instructions were received'

loop_
_space_group_symop_operation_xyz
'x, y, z'
'-x, y, -z'
'x+1/2, y+1/2, z'
'-x+1/2, y+1/2, -z'

loop_
_atom_site_label
_atom_site_type_symbol
_atom_site_fract_x
_atom_site_fract_y
_atom_site_fract_z
_atom_site_U_iso_or_equiv
_atom_site_adp_type
_atom_site_occupancy
_atom_site_site_symmetry_order
_atom_site_calc_flag
_atom_site_refinement_flags_posn
_atom_site_refinement_flags_adp
_atom_site_refinement_flags_occupancy
_atom_site_disorder_assembly
_atom_site_disorder_group
O8 O 0.55907(14) 0.7476(3) -0.0400(2) 0.0393(10) Uani 1 1 d . . . . .
O11 O 0.34785(15) 0.7510(3) 0.09887(19) 0.0379(9) Uani 1 1 d . . . . .
O12 O 0.32281(16) 0.7581(3) 0.3062(2) 0.0418(10) Uani 1 1 d . . . . .
O6 O 0.54726(14) 0.3968(3) -0.0560(2) 0.0374(9) Uani 1 1 d . . . . .
O5 O 0.67148(14) 0.3799(3) 0.1013(2) 0.0395(10) Uani 1 1 d . . . . .
O7 O 0.67960(14) 0.7255(3) 0.1224(2) 0.0413(10) Uani 1 1 d . . . . .
O9 O 0.36416(18) 0.4076(3) 0.1150(2) 0.0468(11) Uani 1 1 d . . . . .
O10 O 0.33080(15) 0.4138(3) 0.31665(19) 0.0379(9) Uani 1 1 d . . . . .
N10 N 0.61864(15) 0.7576(3) 0.0448(2) 0.0289(9) Uani 1 1 d . . . . .
N2 N 0.40145(14) 0.8858(3) 0.2150(2) 0.0296(9) Uani 1 1 d . . . . .
N12 N 0.33323(15) 0.7766(3) 0.2012(2) 0.0290(9) Uani 1 1 d . . . . .
N7 N 0.57047(15) 0.2680(3) 0.1079(2) 0.0310(10) Uani 1 1 d . . . . .
O1 O 0.56161(18) 0.7425(3) 0.5871(3) 0.0543(13) Uani 1 1 d . . . . .
N3 N 0.58206(15) 0.8537(3) 0.1367(2) 0.0305(9) Uani 1 1 d . . . . .
O3 O 0.58441(18) 0.3926(3) 0.5732(3) 0.0542(12) Uani 1 1 d . . . . .
O2 O 0.68219(17) 0.7743(4) 0.5055(3) 0.0593(14) Uani 1 1 d . . . . .
N1 N 0.57020(17) 0.8702(4) 0.4357(2) 0.0382(11) Uani 1 1 d . . . . .
N4 N 0.61995(17) 0.7803(3) 0.5444(2) 0.0378(11) Uani 1 1 d . . . . .
N8 N 0.41328(16) 0.2698(3) 0.2454(2) 0.0339(10) Uani 1 1 d . . . . .
N11 N 0.34693(16) 0.3886(3) 0.2155(2) 0.0322(10) Uani 1 1 d . . . . .
O16 O 0.26656(18) 0.4769(4) 0.0984(3) 0.0640(15) Uani 1 1 d . . . . .
N9 N 0.60868(15) 0.3669(3) 0.0222(2) 0.0280(9) Uani 1 1 d . . . . .
N6 N 0.60684(18) 0.2913(4) 0.4174(2) 0.0439(12) Uani 1 1 d . . . . .
O4 O 0.70372(19) 0.4338(4) 0.4899(3) 0.0604(14) Uani 1 1 d . . . . .
C4 C 0.47440(18) 0.8456(4) 0.2269(3) 0.0342(12) Uani 1 1 d . . . . .
C129 C 0.26951(19) 0.5122(4) 0.0489(3) 0.0406(14) Uani 1 1 d . . . . .
O15 O 0.2820(2) 0.4822(4) 0.0031(3) 0.0714(17) Uani 1 1 d . . . . .
C42 C 0.60828(18) 0.2812(3) 0.0188(3) 0.0285(11) Uani 1 1 d . . . . .
H42 H 0.6339 0.2622 0.0512 0.034 Uiso 1 1 calc R . . . .
N5 N 0.64515(18) 0.3927(4) 0.5294(2) 0.0429(12) Uani 1 1 d . . . . .
C77 C 0.33090(18) 0.7334(3) 0.2563(3) 0.0317(11) Uani 1 1 d . . . . .
C2 C 0.52504(18) 0.8446(4) 0.3307(3) 0.0355(12) Uani 1 1 d . . . . .
C36 C 0.53576(18) 0.2829(4) 0.1245(3) 0.0325(11) Uani 1 1 d . . . . .
H36 H 0.5104 0.2871 0.0914 0.039 Uiso 1 1 calc R . . . .
C3 C 0.48292(18) 0.8466(4) 0.2948(3) 0.0338(12) Uani 1 1 d . . . . .
H3 H 0.4598 0.8486 0.3168 0.041 Uiso 1 1 calc R . . . .
C6 C 0.55035(19) 0.8372(4) 0.2300(3) 0.0369(13) Uani 1 1 d . . . . .
C5 C 0.50747(18) 0.8391(4) 0.1947(3) 0.0332(12) Uani 1 1 d . . . . .
H5 H 0.5014 0.8360 0.1484 0.040 Uiso 1 1 calc R . . . .
C49 C 0.57532(17) 0.5679(3) -0.0189(2) 0.0283(11) Uani 1 1 d . . . . .
H49 H 0.5501 0.5719 -0.0523 0.034 Uiso 1 1 calc R . . . .
C80 C 0.36018(17) 0.9038(3) 0.1730(3) 0.0284(10) Uani 1 1 d . . . . .
H80 H 0.3600 0.8871 0.1273 0.034 Uiso 1 1 calc R . . . .
C51 C 0.58714(18) 0.7180(3) -0.0007(3) 0.0300(11) Uani 1 1 d . . . . .
C48 C 0.59318(17) 0.4967(3) 0.0035(2) 0.0274(10) Uani 1 1 d . . . . .
C53 C 0.65139(18) 0.5565(3) 0.0834(3) 0.0314(11) Uani 1 1 d . . . . .
H53 H 0.6763 0.5526 0.1173 0.038 Uiso 1 1 calc R . . . .
C75 C 0.34388(18) 0.7304(3) 0.1522(3) 0.0312(11) Uani 1 1 d . . . . .
C54 C 0.63007(17) 0.4915(3) 0.0527(3) 0.0291(11) Uani 1 1 d . . . . .
C50 C 0.59711(17) 0.6331(3) 0.0110(2) 0.0269(10) Uani 1 1 d . . . . .
C74 C 0.34842(18) 0.6499(3) 0.1789(3) 0.0290(10) Uani 1 1 d . . . . .
C52 C 0.63350(17) 0.6271(3) 0.0608(3) 0.0289(11) Uani 1 1 d . . . . .
C7 C 0.58645(19) 0.8417(4) 0.1973(3) 0.0379(13) Uani 1 1 d . . . . .
H7 H 0.6146 0.8353 0.2229 0.045 Uiso 1 1 calc R . . . .
C46 C 0.5681(2) 0.1598(4) 0.0332(3) 0.0373(13) Uani 1 1 d . . . . .
H46A H 0.5924 0.1383 0.0659 0.045 Uiso 1 1 calc R . . . .
H46B H 0.5412 0.1391 0.0431 0.045 Uiso 1 1 calc R . . . .
C76 C 0.33953(17) 0.6518(3) 0.2405(3) 0.0298(11) Uani 1 1 d . . . . .
C70 C 0.34433(18) 0.5168(4) 0.2460(3) 0.0306(11) Uani 1 1 d . . . . .
C9 C 0.43018(18) 0.8595(4) 0.1887(3) 0.0315(11) Uani 1 1 d . . . . .
H9 H 0.4236 0.8482 0.1434 0.038 Uiso 1 1 calc R . . . .
C55 C 0.64087(17) 0.4085(4) 0.0641(3) 0.0300(11) Uani 1 1 d . . . . .
C56 C 0.64822(18) 0.7073(4) 0.0823(3) 0.0307(11) Uani 1 1 d . . . . .
C58 C 0.62156(17) 0.8428(3) 0.0476(2) 0.0281(10) Uani 1 1 d . . . . .
H58 H 0.5957 0.8638 0.0169 0.034 Uiso 1 1 calc R . . . .
C47 C 0.57892(17) 0.4167(3) -0.0157(2) 0.0281(10) Uani 1 1 d . . . . .
C35 C 0.5326(2) 0.2942(4) 0.1926(3) 0.0359(12) Uani 1 1 d . . . . .
C1 C 0.53301(19) 0.8550(4) 0.4017(3) 0.0372(13) Uani 1 1 d . . . . .
H1 H 0.5097 0.8502 0.4230 0.045 Uiso 1 1 calc R . . . .
C41 C 0.56820(18) 0.2487(3) 0.0394(3) 0.0297(11) Uani 1 1 d . . . . .
H41 H 0.5416 0.2710 0.0114 0.036 Uiso 1 1 calc R . . . .
C79 C 0.32514(18) 0.8612(3) 0.1981(3) 0.0307(11) Uani 1 1 d . . . . .
H79 H 0.3262 0.8796 0.2436 0.037 Uiso 1 1 calc R . . . .
C64 C 0.33854(19) 0.3045(3) 0.2110(3) 0.0318(11) Uani 1 1 d . . . . .
H64 H 0.3425 0.2871 0.1672 0.038 Uiso 1 1 calc R . . . .
C59 C 0.62122(18) 0.8748(3) 0.1153(3) 0.0301(11) Uani 1 1 d . . . . .
H59 H 0.6467 0.8548 0.1473 0.036 Uiso 1 1 calc R . . . .
C8 C 0.55837(19) 0.8398(4) 0.2976(3) 0.0379(13) Uani 1 1 d . . . . .
H8 H 0.5872 0.8383 0.3217 0.046 Uiso 1 1 calc R . . . .
C72 C 0.35663(19) 0.4328(4) 0.1647(3) 0.0341(12) Uani 1 1 d . . . . .
C67 C 0.3140(2) 0.1586(4) 0.2629(3) 0.0383(13) Uani 1 1 d . . . . .
H67A H 0.3081 0.1022 0.2591 0.046 Uiso 1 1 calc R . . . .
H67B H 0.3095 0.1759 0.3060 0.046 Uiso 1 1 calc R . . . .
C37 C 0.49245(19) 0.2923(4) 0.2081(3) 0.0347(12) Uani 1 1 d . . . . .
H37 H 0.4676 0.2875 0.1742 0.042 Uiso 1 1 calc R . . . .
C34 C 0.56888(18) 0.3012(4) 0.2430(3) 0.0342(12) Uani 1 1 d . . . . .
H34 H 0.5964 0.3037 0.2327 0.041 Uiso 1 1 calc R . . . .
C71 C 0.35454(18) 0.5151(3) 0.1845(3) 0.0304(11) Uani 1 1 d . . . . .
C73 C 0.35704(19) 0.5823(4) 0.1481(3) 0.0325(11) Uani 1 1 d . . . . .
H73 H 0.3640 0.5818 0.1062 0.039 Uiso 1 1 calc R . . . .
C85 C 0.4559(2) 0.5563(5) 0.2717(4) 0.0468(15) Uani 1 1 d . . . . .
C43 C 0.6130(2) 0.2534(3) -0.0483(3) 0.0332(12) Uani 1 1 d . . . . .
H43A H 0.6404 0.2729 -0.0572 0.040 Uiso 1 1 calc R . . . .
H43B H 0.5893 0.2746 -0.0821 0.040 Uiso 1 1 calc R . . . .
C33 C 0.5657(2) 0.3045(4) 0.3077(3) 0.0360(12) Uani 1 1 d . . . . .
C39 C 0.4453(2) 0.2919(4) 0.2892(3) 0.0367(12) Uani 1 1 d . . . . .
H39 H 0.4416 0.3046 0.3317 0.044 Uiso 1 1 calc R . . . .
C81 C 0.3518(2) 0.9910(4) 0.1748(3) 0.0354(12) Uani 1 1 d . . . . .
H81A H 0.3549 1.0077 0.2207 0.042 Uiso 1 1 calc R . . . .
H81B H 0.3735 1.0190 0.1563 0.042 Uiso 1 1 calc R . . . .
C44 C 0.6124(2) 0.1645(4) -0.0517(3) 0.0405(14) Uani 1 1 d . . . . .
H44A H 0.6139 0.1477 -0.0963 0.049 Uiso 1 1 calc R . . . .
H44B H 0.6377 0.1435 -0.0210 0.049 Uiso 1 1 calc R . . . .
C19 C 0.5933(2) 0.7269(4) 0.5669(3) 0.0415(14) Uani 1 1 d . . . . .
C16 C 0.6536(2) 0.7435(4) 0.5245(3) 0.0418(14) Uani 1 1 d . . . . .
C32 C 0.6058(2) 0.3035(4) 0.3582(3) 0.0401(13) Uani 1 1 d . . . . .
H32 H 0.6322 0.3126 0.3451 0.048 Uiso 1 1 calc R . . . .
C68 C 0.3603(2) 0.1738(4) 0.2586(3) 0.0377(13) Uani 1 1 d . . . . .
H68A H 0.3653 0.1524 0.2171 0.045 Uiso 1 1 calc R . . . .
H68B H 0.3797 0.1465 0.2948 0.045 Uiso 1 1 calc R . . . .
C63 C 0.37125(18) 0.2607(4) 0.2622(3) 0.0312(11) Uani 1 1 d . . . . .
H63 H 0.3717 0.2816 0.3068 0.037 Uiso 1 1 calc R . . . .
C38 C 0.4879(2) 0.2974(4) 0.2733(3) 0.0357(12) Uani 1 1 d . . . . .
C11 C 0.6158(2) 0.8658(4) 0.5444(3) 0.0376(13) Uani 1 1 d . . . . .
H11 H 0.6387 0.8874 0.5234 0.045 Uiso 1 1 calc R . . . .
C69 C 0.34010(19) 0.4356(4) 0.2668(3) 0.0326(11) Uani 1 1 d . . . . .
C57 C 0.66128(19) 0.8729(4) 0.0250(3) 0.0343(12) Uani 1 1 d . . . . .
H57A H 0.6876 0.8548 0.0555 0.041 Uiso 1 1 calc R . . . .
H57B H 0.6616 0.8518 -0.0188 0.041 Uiso 1 1 calc R . . . .
C78 C 0.33691(19) 0.5854(4) 0.2769(3) 0.0319(11) Uani 1 1 d . . . . .
H78 H 0.3306 0.5866 0.3192 0.038 Uiso 1 1 calc R . . . .
C62 C 0.6610(2) 0.9605(4) 0.0224(3) 0.0414(14) Uani 1 1 d . . . . .
H62A H 0.6354 0.9784 -0.0096 0.050 Uiso 1 1 calc R . . . .
H62B H 0.6868 0.9790 0.0077 0.050 Uiso 1 1 calc R . . . .
C84 C 0.28074(19) 0.8800(4) 0.1578(3) 0.0372(13) Uani 1 1 d . . . . .
H84A H 0.2587 0.8514 0.1753 0.045 Uiso 1 1 calc R . . . .
H84B H 0.2787 0.8636 0.1121 0.045 Uiso 1 1 calc R . . . .
C83 C 0.2727(2) 0.9677(4) 0.1604(3) 0.0402(14) Uani 1 1 d . . . . .
H83A H 0.2443 0.9803 0.1328 0.048 Uiso 1 1 calc R . . . .
H83B H 0.2725 0.9831 0.2058 0.048 Uiso 1 1 calc R . . . .
C65 C 0.2922(2) 0.2879(4) 0.2141(3) 0.0388(13) Uani 1 1 d . . . . .
H65A H 0.2727 0.3149 0.1779 0.047 Uiso 1 1 calc R . . . .
H65B H 0.2865 0.3081 0.2556 0.047 Uiso 1 1 calc R . . . .
C45 C 0.5718(2) 0.1325(4) -0.0346(3) 0.0427(14) Uani 1 1 d . . . . .
H45A H 0.5723 0.0751 -0.0358 0.051 Uiso 1 1 calc R . . . .
H45B H 0.5464 0.1504 -0.0672 0.051 Uiso 1 1 calc R . . . .
C22 C 0.6123(2) 0.4262(4) 0.5546(3) 0.0403(14) Uani 1 1 d . . . . .
C18 C 0.6111(2) 0.6478(4) 0.5573(3) 0.0387(13) Uani 1 1 d . . . . .
C66 C 0.2830(2) 0.2010(4) 0.2096(4) 0.0442(15) Uani 1 1 d . . . . .
H66A H 0.2532 0.1912 0.2140 0.053 Uiso 1 1 calc R . . . .
H66B H 0.2860 0.1815 0.1664 0.053 Uiso 1 1 calc R . . . .
C24 C 0.6721(2) 0.4464(5) 0.5125(3) 0.0456(15) Uani 1 1 d . . . . .
C10 C 0.5729(2) 0.8921(4) 0.5037(3) 0.0406(14) Uani 1 1 d . . . . .
H10 H 0.5489 0.8676 0.5204 0.049 Uiso 1 1 calc R . . . .
C130 C 0.2568(2) 0.5947(5) 0.0438(3) 0.0465(16) Uani 1 1 d . . . . .
C40 C 0.5247(2) 0.3042(4) 0.3228(3) 0.0373(13) Uani 1 1 d . . . . .
H40 H 0.5221 0.3088 0.3669 0.045 Uiso 1 1 calc R . . . .
C27 C 0.6501(2) 0.2791(5) 0.4578(3) 0.0465(16) Uani 1 1 d . . . . .
H27 H 0.6714 0.3088 0.4388 0.056 Uiso 1 1 calc R . . . .
C82 C 0.3072(2) 1.0125(4) 0.1366(3) 0.0412(14) Uani 1 1 d . . . . .
H82A H 0.3025 1.0688 0.1412 0.049 Uiso 1 1 calc R . . . .
H82B H 0.3052 1.0013 0.0898 0.049 Uiso 1 1 calc R . . . .
C17 C 0.6472(2) 0.6588(5) 0.5321(3) 0.0432(14) Uani 1 1 d . . . . .
C23 C 0.6554(2) 0.5240(4) 0.5259(3) 0.0428(14) Uani 1 1 d . . . . .
C60 C 0.6224(2) 0.9636(4) 0.1142(3) 0.0376(13) Uani 1 1 d . . . . .
H60A H 0.5955 0.9832 0.0862 0.045 Uiso 1 1 calc R . . . .
H60B H 0.6240 0.9835 0.1589 0.045 Uiso 1 1 calc R . . . .
C20 C 0.5957(2) 0.5746(4) 0.5683(3) 0.0404(14) Uani 1 1 d . . . . .
H20 H 0.5709 0.5676 0.5860 0.049 Uiso 1 1 calc R . . . .
C122 C 0.7637(3) 0.5411(7) 0.6996(5) 0.064(2) Uani 1 1 d . . . . .
C26 C 0.6517(2) 0.3076(4) 0.5276(3) 0.0416(14) Uani 1 1 d . . . . .
H26 H 0.6278 0.2819 0.5437 0.050 Uiso 1 1 calc R . . . .
C12 C 0.6242(2) 0.8973(4) 0.6142(3) 0.0443(15) Uani 1 1 d . . . . .
H12A H 0.6033 0.8743 0.6375 0.053 Uiso 1 1 calc R . . . .
H12B H 0.6533 0.8820 0.6375 0.053 Uiso 1 1 calc R . . . .
C25 C 0.6712(2) 0.5972(4) 0.5158(3) 0.0462(15) Uani 1 1 d . . . . .
H25 H 0.6964 0.6046 0.4991 0.055 Uiso 1 1 calc R . . . .
C131 C 0.2592(2) 0.6346(5) -0.0120(3) 0.0499(17) Uani 1 1 d . . . . .
H131 H 0.2698 0.6103 -0.0460 0.060 Uiso 1 1 calc R . . . .
C61 C 0.6605(2) 0.9945(4) 0.0887(3) 0.0414(14) Uani 1 1 d . . . . .
H61A H 0.6588 1.0518 0.0855 0.050 Uiso 1 1 calc R . . . .
H61B H 0.6875 0.9809 0.1197 0.050 Uiso 1 1 calc R . . . .
O19 O 0.7616(3) 0.5521(8) 0.7558(5) 0.119(4) Uani 1 1 d . . . . .
C135 C 0.2415(2) 0.6286(5) 0.0941(4) 0.0512(17) Uani 1 1 d . . . . .
H135 H 0.2404 0.6000 0.1325 0.061 Uiso 1 1 calc R . . . .
O13 O 0.4417(3) 0.6152(7) 0.2899(5) 0.106(3) Uani 1 1 d . . . . .
C21 C 0.6190(2) 0.5121(4) 0.5518(3) 0.0401(13) Uani 1 1 d . . . . .
O14 O 0.4485(3) 0.4924(6) 0.2898(5) 0.105(3) Uani 1 1 d . . . . .
C15 C 0.5694(3) 0.9809(5) 0.5061(3) 0.0555(19) Uani 1 1 d . . . . .
H15A H 0.5913 1.0042 0.4847 0.067 Uiso 1 1 calc R . . . .
H15B H 0.5408 0.9970 0.4812 0.067 Uiso 1 1 calc R . . . .
O20 O 0.7532(3) 0.5907(6) 0.6582(6) 0.116(3) Uani 1 1 d . . . . .
C132 C 0.2458(2) 0.7118(5) -0.0173(4) 0.0518(17) Uani 1 1 d . . . . .
H132 H 0.2474 0.7408 -0.0552 0.062 Uiso 1 1 calc R . . . .
C134 C 0.2277(2) 0.7053(5) 0.0875(4) 0.057(2) Uani 1 1 d . . . . .
H134 H 0.2165 0.7294 0.1210 0.068 Uiso 1 1 calc R . . . .
C133 C 0.2303(2) 0.7462(5) 0.0321(4) 0.0538(18) Uani 1 1 d . . . . .
H133 H 0.2213 0.7989 0.0280 0.065 Uiso 1 1 calc R . . . .
C30 C 0.7032(3) 0.1981(5) 0.5709(4) 0.062(2) Uani 1 1 d . . . . .
H30A H 0.6807 0.1683 0.5860 0.074 Uiso 1 1 calc R . . . .
H30B H 0.7312 0.1860 0.6001 0.074 Uiso 1 1 calc R . . . .
C13 C 0.6203(3) 0.9853(5) 0.6145(4) 0.0551(18) Uani 1 1 d . . . . .
H13A H 0.6430 1.0085 0.5951 0.066 Uiso 1 1 calc R . . . .
H13B H 0.6245 1.0038 0.6601 0.066 Uiso 1 1 calc R . . . .
C0AA C 0.6604(3) 0.1927(6) 0.4570(4) 0.063(2) Uani 1 1 d . . . . .
H0AA H 0.6604 0.1764 0.4118 0.076 Uiso 1 1 calc R . . . .
H0AB H 0.6378 0.1628 0.4721 0.076 Uiso 1 1 calc R . . . .
C31 C 0.6940(3) 0.2848(5) 0.5736(3) 0.0538(19) Uani 1 1 d . . . . .
H31A H 0.7178 0.3143 0.5616 0.065 Uiso 1 1 calc R . . . .
H31B H 0.6927 0.2992 0.6188 0.065 Uiso 1 1 calc R . . . .
C29 C 0.7043(3) 0.1744(6) 0.5011(4) 0.070(3) Uani 1 1 d . . . . .
H29A H 0.7106 0.1183 0.4993 0.084 Uiso 1 1 calc R . . . .
H29B H 0.7272 0.2035 0.4859 0.084 Uiso 1 1 calc R . . . .
C124 C 0.7849(3) 0.4075(7) 0.7237(4) 0.071(3) Uani 1 1 d . . . . .
H124 H 0.7798 0.4146 0.7663 0.085 Uiso 1 1 calc R . . . .
C14 C 0.5758(3) 1.0121(6) 0.5757(4) 0.062(2) Uani 1 1 d . . . . .
H14A H 0.5530 0.9923 0.5967 0.075 Uiso 1 1 calc R . . . .
H14B H 0.5744 1.0695 0.5751 0.075 Uiso 1 1 calc R . . . .
C123 C 0.7790(2) 0.4679(6) 0.6807(4) 0.062(2) Uani 1 1 d . . . . .
C86 C 0.4850(3) 0.5642(5) 0.2255(4) 0.065(2) Uani 1 1 d D . . . .
C28 C 0.5000 0.9344(9) 0.0000 0.067(3) Uiso 1 2 d S T P . .
H28A H 0.5029 0.9767 -0.0286 0.101 Uiso 1 1 d R . . . .
H28B H 0.5176 0.8919 -0.0080 0.101 Uiso 1 1 d R . . . .
H28C H 0.4706 0.9181 -0.0080 0.101 Uiso 1 1 d R . . . .
C125 C 0.7977(3) 0.3382(7) 0.7063(6) 0.080(3) Uani 1 1 d . . . . .
H125 H 0.7997 0.2949 0.7349 0.096 Uiso 1 1 calc R . . . .
C101 C 0.7485(4) 0.3550(7) 0.3792(7) 0.045(3) Uiso 0.5 1 d D U . . .
H101 H 0.7686 0.3568 0.4196 0.054 Uiso 0.5 1 calc R . . . .
C89 C 0.5391(4) 0.5765(6) 0.1420(6) 0.086(3) Uani 1 1 d D . . . .
H89 H 0.5600 0.5812 0.1160 0.103 Uiso 1 1 calc R . . . .
C87 C 0.4999(4) 0.4990(6) 0.2036(6) 0.087(3) Uani 1 1 d D . . . .
H87 H 0.4914 0.4497 0.2166 0.105 Uiso 1 1 calc R . . . .
C126 C 0.8086(3) 0.3307(9) 0.6423(7) 0.093(4) Uani 1 1 d . . . . .
H126 H 0.8200 0.2837 0.6296 0.111 Uiso 1 1 calc R . . . .
O136 O 0.5121(4) 0.9561(8) 0.0600(6) 0.065(3) Uiso 0.5 1 d D . . . .
H136 H 0.5308 0.9262 0.0944 0.097 Uiso 0.5 1 d DR . . . .
C99 C 0.7447(7) 0.4938(11) 0.3884(14) 0.081(5) Uani 0.5 1 d . U . . .
C128 C 0.7873(4) 0.4625(8) 0.6188(5) 0.084(3) Uani 1 1 d . . . . .
H128 H 0.7830 0.5055 0.5898 0.101 Uiso 1 1 calc R . . . .
C91 C 0.4942(4) 0.6356(6) 0.2040(6) 0.084(3) Uani 1 1 d D . . . .
H91 H 0.4827 0.6810 0.2195 0.101 Uiso 1 1 calc R . . . .
C102 C 0.7377(4) 0.2842(8) 0.3524(6) 0.043(3) Uiso 0.5 1 d D U . . .
H102 H 0.7475 0.2383 0.3760 0.052 Uiso 0.5 1 calc R . . . .
C95 C 0.5697(5) 0.5015(9) 0.3790(7) 0.058(4) Uiso 0.5 1 d D . . . .
H95 H 0.5676 0.4499 0.3940 0.070 Uiso 0.5 1 calc R . . . .
C100 C 0.7325(5) 0.4234(9) 0.3526(7) 0.055(3) Uiso 0.5 1 d D U . . .
C104 C 0.6980(5) 0.3496(8) 0.2610(8) 0.059(4) Uiso 0.5 1 d D U . . .
H104 H 0.6808 0.3479 0.2180 0.071 Uiso 0.5 1 calc R . . . .
C103 C 0.7128(5) 0.2800(9) 0.2912(7) 0.053(3) Uiso 0.5 1 d D U . . .
H103 H 0.7058 0.2316 0.2699 0.064 Uiso 0.5 1 calc R . . . .
C90 C 0.5201(5) 0.6411(7) 0.1599(6) 0.094(4) Uani 1 1 d D . . . .
H90 H 0.5247 0.6900 0.1418 0.113 Uiso 1 1 calc R . . . .
C105 C 0.7069(6) 0.4206(11) 0.2904(8) 0.073(5) Uiso 0.5 1 d D U . . .
H105 H 0.6958 0.4669 0.2685 0.087 Uiso 0.5 1 calc R . . . .
C127 C 0.8019(4) 0.3933(9) 0.6011(6) 0.093(4) Uani 1 1 d . . . . .
H127 H 0.8076 0.3882 0.5587 0.112 Uiso 1 1 calc R . . . .
O21 O 0.7769(6) 0.4935(10) 0.4325(11) 0.101(5) Uani 0.5 1 d . U . . .
C94 C 0.5947(5) 0.5158(8) 0.3342(7) 0.061(4) Uiso 0.5 1 d D . . . .
H94 H 0.6078 0.4745 0.3157 0.073 Uiso 0.5 1 calc R . . . .
O18 O 0.6335(6) 0.5578(13) 0.2391(9) 0.104(5) Uiso 0.5 1 d . . . . .
C88 C 0.5284(6) 0.5048(8) 0.1612(8) 0.116(5) Uani 1 1 d D . . . .
H88 H 0.5400 0.4594 0.1460 0.139 Uiso 1 1 calc R . . . .
C92 C 0.6243(7) 0.6044(15) 0.2706(10) 0.083(6) Uiso 0.5 1 d D . . . .
C96 C 0.5477(6) 0.5600(8) 0.4025(10) 0.079(5) Uiso 0.5 1 d D . . . .
H96 H 0.5278 0.5480 0.4288 0.095 Uiso 0.5 1 calc R . . . .
C93 C 0.6003(7) 0.5918(8) 0.3171(10) 0.080(5) Uiso 0.5 1 d D . . . .
C97 C 0.5550(7) 0.6361(10) 0.3876(10) 0.077(5) Uiso 0.5 1 d D . . . .
H97 H 0.5410 0.6774 0.4047 0.093 Uiso 0.5 1 calc R . . . .
O22 O 0.7212(7) 0.5495(10) 0.3766(12) 0.115(6) Uani 0.5 1 d . U . . .
O17 O 0.6306(11) 0.676(2) 0.2624(16) 0.173(11) Uiso 0.5 1 d . . . . .
C98 C 0.5830(9) 0.6511(13) 0.3473(14) 0.122(10) Uiso 0.5 1 d D . . . .
H98 H 0.5904 0.7033 0.3402 0.147 Uiso 0.5 1 calc R . . . .
C109 C 0.4945(3) 0.0495(7) 0.2049(5) 0.063(3) Uiso 0.8 1 d D . . . .
H109 H 0.4808 0.0387 0.1610 0.076 Uiso 0.5 1 calc R . . A 1
H10A H 0.4744 0.0349 0.1666 0.076 Uiso 0.3 1 calc R . . B 2
C106 C 0.5990(4) 0.0238(8) 0.3172(6) 0.042(3) Uiso 0.5 1 d . . . C 1
C107 C 0.5549(5) 0.0471(9) 0.2913(6) 0.052(3) Uiso 0.5 1 d D . . C 1
O26 O 0.6175(5) -0.0138(9) 0.2816(7) 0.074(3) Uiso 0.5 1 d . . . C 1
C108 C 0.5361(5) 0.0301(12) 0.2276(8) 0.064(4) Uiso 0.5 1 d D . . C 1
H108 H 0.5521 0.0052 0.2001 0.077 Uiso 0.5 1 calc R . . C 1
C110 C 0.4725(7) 0.0846(14) 0.2459(9) 0.076(5) Uiso 0.5 1 d D . . C 1
H110 H 0.4430 0.0965 0.2305 0.091 Uiso 0.5 1 calc R . . C 1
C112 C 0.5342(6) 0.0858(11) 0.3316(9) 0.062(4) Uiso 0.5 1 d D . . C 1
H112 H 0.5487 0.1005 0.3742 0.074 Uiso 0.5 1 calc R . . C 1
O25 O 0.6177(5) 0.0430(10) 0.3734(8) 0.087(4) Uiso 0.5 1 d . . . C 1
C111 C 0.4918(7) 0.1032(15) 0.3089(10) 0.083(6) Uiso 0.5 1 d D . . C 1
H111 H 0.4758 0.1279 0.3365 0.100 Uiso 0.5 1 calc R . . C 1
O1A O 0.6487(3) 0.2053(6) 0.1775(5) 0.051(2) Uiso 0.5 1 d D . . D 1
H1A H 0.6297 0.2399 0.1718 0.077 Uiso 0.5 1 calc DGR . . D 1
C120 C 0.6379(5) 0.1468(9) 0.2174(7) 0.051(3) Uiso 0.5 1 d D . . D 1
H12C H 0.6096 0.1257 0.1974 0.076 Uiso 0.5 1 calc GR . . D 1
H12D H 0.6371 0.1684 0.2603 0.076 Uiso 0.5 1 calc GR . . D 1
H12E H 0.6593 0.1053 0.2224 0.076 Uiso 0.5 1 calc GR . . D 1
O24 O 0.6172(6) 0.1177(11) 0.2016(8) 0.049(4) Uiso 0.3 1 d D . . C 2
C119 C 0.6091(5) 0.1081(10) 0.2585(7) 0.026(3) Uiso 0.3 1 d D . . C 2
O27 O 0.5445(6) 0.1920(12) 0.4700(9) 0.080(5) Uiso 0.4 1 d D . . . .
H27A H 0.5687 0.2211 0.4603 0.120 Uiso 0.4 1 d DR . . . .
C121 C 0.5171(11) 0.228(2) 0.501(2) 0.112(11) Uiso 0.4 1 d D . . . .
H12F H 0.4936 0.2492 0.4697 0.168 Uiso 0.4 1 d R . . . .
H12G H 0.5064 0.1914 0.5282 0.168 Uiso 0.4 1 d R . . . .
H12H H 0.5314 0.2696 0.5282 0.168 Uiso 0.4 1 d R . . . .
C117 C 0.5362(5) 0.0704(13) 0.2035(9) 0.039(4) Uiso 0.3 1 d D . . C 2
H117 H 0.5456 0.0716 0.1636 0.047 Uiso 0.3 1 calc R . . C 2
C116 C 0.5634(6) 0.0892(11) 0.2612(7) 0.031(4) Uiso 0.3 1 d D . . C 2
C115 C 0.5550(8) 0.0921(14) 0.3225(10) 0.047(5) Uiso 0.3 1 d D . . C 2
H115 H 0.5759 0.1045 0.3605 0.056 Uiso 0.3 1 calc R . . C 2
C114 C 0.5124(8) 0.0747(16) 0.3228(12) 0.053(6) Uiso 0.3 1 d D . . C 2
H114 H 0.5029 0.0792 0.3625 0.063 Uiso 0.3 1 calc R . . C 2
C113 C 0.4835(9) 0.0510(18) 0.2668(9) 0.056(6) Uiso 0.3 1 d D . . C 2
H113 H 0.4555 0.0354 0.2703 0.067 Uiso 0.3 1 calc R . . C 2
O23 O 0.6348(8) 0.1141(14) 0.3047(11) 0.073(5) Uiso 0.3 1 d . . . C 2

loop_
_atom_site_aniso_label
_atom_site_aniso_U_11
_atom_site_aniso_U_22
_atom_site_aniso_U_33
_atom_site_aniso_U_23
_atom_site_aniso_U_13
_atom_site_aniso_U_12
O8 0.042(2) 0.030(2) 0.039(2) 0.0007(17) -0.0075(18) 0.0042(17)
O11 0.058(3) 0.029(2) 0.0276(19) 0.0030(16) 0.0121(18) 0.0020(18)
O12 0.057(3) 0.035(2) 0.038(2) -0.0099(18) 0.0190(19) -0.005(2)
O6 0.037(2) 0.031(2) 0.039(2) 0.0010(16) -0.0022(17) -0.0031(17)
O5 0.038(2) 0.031(2) 0.043(2) 0.0025(17) -0.0037(18) 0.0031(17)
O7 0.031(2) 0.036(2) 0.048(2) -0.0063(18) -0.0090(18) -0.0002(17)
O9 0.076(3) 0.033(2) 0.040(2) -0.0010(18) 0.032(2) 0.008(2)
O10 0.053(2) 0.035(2) 0.0283(19) 0.0009(16) 0.0143(17) -0.0057(19)
N10 0.030(2) 0.028(2) 0.027(2) -0.0016(18) 0.0024(17) 0.0016(18)
N2 0.025(2) 0.032(2) 0.031(2) -0.0023(18) 0.0046(17) -0.0005(18)
N12 0.030(2) 0.026(2) 0.031(2) -0.0058(18) 0.0079(17) 0.0028(18)
N7 0.034(2) 0.033(2) 0.027(2) 0.0028(18) 0.0061(18) 0.0001(19)
O1 0.057(3) 0.047(3) 0.068(3) -0.003(2) 0.035(3) 0.005(2)
N3 0.027(2) 0.033(2) 0.031(2) -0.0048(18) 0.0060(17) -0.0025(18)
O3 0.056(3) 0.048(3) 0.062(3) -0.004(2) 0.021(2) -0.004(2)
O2 0.046(3) 0.057(3) 0.082(4) 0.013(3) 0.030(3) 0.005(2)
N1 0.034(2) 0.051(3) 0.029(2) 0.001(2) 0.0071(19) 0.004(2)
N4 0.036(3) 0.044(3) 0.033(2) 0.001(2) 0.008(2) 0.002(2)
N8 0.034(2) 0.035(3) 0.034(2) 0.0043(19) 0.0117(19) 0.002(2)
N11 0.042(3) 0.026(2) 0.029(2) 0.0008(18) 0.0094(19) 0.002(2)
O16 0.049(3) 0.070(4) 0.072(4) 0.003(3) 0.009(3) -0.003(3)
N9 0.032(2) 0.026(2) 0.026(2) 0.0012(17) 0.0044(17) 0.0016(17)
N6 0.045(3) 0.053(3) 0.033(2) -0.010(2) 0.007(2) 0.000(3)
O4 0.059(3) 0.058(3) 0.071(3) 0.000(3) 0.031(3) 0.014(3)
C4 0.029(3) 0.037(3) 0.035(3) 0.001(2) 0.005(2) -0.003(2)
C129 0.026(3) 0.052(4) 0.042(3) -0.010(3) 0.004(2) -0.004(3)
O15 0.074(4) 0.076(4) 0.064(3) -0.012(3) 0.014(3) 0.014(3)
C42 0.034(3) 0.019(2) 0.032(3) 0.0040(19) 0.007(2) 0.002(2)
N5 0.048(3) 0.049(3) 0.031(2) -0.007(2) 0.007(2) 0.006(3)
C77 0.034(3) 0.031(3) 0.031(3) -0.004(2) 0.009(2) -0.003(2)
C2 0.030(3) 0.044(3) 0.033(3) -0.001(2) 0.008(2) 0.004(2)
C36 0.032(3) 0.033(3) 0.031(3) -0.003(2) 0.005(2) -0.002(2)
C3 0.028(3) 0.042(3) 0.033(3) 0.002(2) 0.011(2) 0.002(2)
C6 0.033(3) 0.045(3) 0.034(3) 0.000(2) 0.011(2) 0.002(2)
C5 0.031(3) 0.041(3) 0.028(2) 0.002(2) 0.007(2) 0.001(2)
C49 0.025(2) 0.030(3) 0.028(2) 0.002(2) 0.0010(19) -0.001(2)
C80 0.025(2) 0.031(3) 0.028(2) -0.002(2) 0.0029(19) 0.003(2)
C51 0.029(3) 0.028(3) 0.032(3) -0.002(2) 0.003(2) -0.002(2)
C48 0.027(2) 0.029(3) 0.026(2) 0.001(2) 0.0048(19) 0.001(2)
C53 0.029(3) 0.028(3) 0.035(3) -0.001(2) 0.001(2) 0.002(2)
C75 0.035(3) 0.029(3) 0.030(3) -0.002(2) 0.006(2) 0.001(2)
C54 0.028(3) 0.028(3) 0.030(2) -0.002(2) 0.004(2) 0.002(2)
C50 0.028(2) 0.026(3) 0.026(2) 0.0007(19) 0.0043(19) 0.003(2)
C74 0.033(3) 0.025(3) 0.031(2) 0.001(2) 0.010(2) 0.002(2)
C52 0.028(3) 0.028(3) 0.030(2) -0.002(2) 0.004(2) -0.001(2)
C7 0.026(3) 0.052(4) 0.035(3) 0.000(3) 0.006(2) 0.003(3)
C46 0.045(3) 0.028(3) 0.042(3) 0.004(2) 0.016(2) -0.004(2)
C76 0.031(3) 0.030(3) 0.027(2) -0.004(2) 0.0033(19) -0.003(2)
C70 0.036(3) 0.031(3) 0.026(2) -0.001(2) 0.007(2) -0.001(2)
C9 0.031(3) 0.032(3) 0.030(3) -0.001(2) 0.005(2) -0.002(2)
C55 0.029(3) 0.032(3) 0.027(2) 0.003(2) 0.002(2) 0.002(2)
C56 0.030(3) 0.030(3) 0.031(3) -0.001(2) 0.004(2) 0.003(2)
C58 0.030(3) 0.024(3) 0.029(2) -0.005(2) 0.005(2) 0.003(2)
C47 0.029(3) 0.030(3) 0.025(2) 0.001(2) 0.0035(19) -0.001(2)
C35 0.036(3) 0.037(3) 0.033(3) -0.003(2) 0.004(2) 0.002(2)
C1 0.030(3) 0.050(4) 0.033(3) 0.004(2) 0.010(2) 0.005(2)
C41 0.035(3) 0.027(3) 0.027(2) 0.002(2) 0.005(2) 0.001(2)
C79 0.030(3) 0.026(3) 0.036(3) -0.006(2) 0.007(2) 0.000(2)
C64 0.039(3) 0.025(3) 0.032(3) -0.004(2) 0.009(2) 0.002(2)
C59 0.030(3) 0.030(3) 0.030(3) -0.003(2) 0.007(2) -0.001(2)
C8 0.029(3) 0.051(4) 0.032(3) 0.000(3) 0.003(2) 0.001(3)
C72 0.039(3) 0.036(3) 0.030(3) 0.001(2) 0.013(2) 0.005(2)
C67 0.045(3) 0.028(3) 0.044(3) -0.001(2) 0.014(3) -0.003(2)
C37 0.029(3) 0.041(3) 0.034(3) -0.002(2) 0.008(2) -0.003(2)
C34 0.028(3) 0.041(3) 0.033(3) -0.002(2) 0.006(2) 0.001(2)
C71 0.035(3) 0.027(3) 0.031(2) -0.001(2) 0.009(2) 0.006(2)
C73 0.039(3) 0.034(3) 0.028(3) 0.002(2) 0.013(2) 0.001(2)
C85 0.039(3) 0.053(4) 0.050(4) 0.005(3) 0.011(3) 0.001(3)
C43 0.042(3) 0.027(3) 0.032(3) 0.001(2) 0.012(2) 0.003(2)
C33 0.036(3) 0.038(3) 0.034(3) -0.001(2) 0.007(2) 0.000(2)
C39 0.038(3) 0.043(3) 0.032(3) -0.004(2) 0.014(2) 0.001(3)
C81 0.041(3) 0.029(3) 0.034(3) 0.001(2) 0.004(2) -0.001(2)
C44 0.057(4) 0.028(3) 0.039(3) -0.001(2) 0.017(3) 0.001(3)
C19 0.043(3) 0.053(4) 0.030(3) -0.003(3) 0.013(2) -0.003(3)
C16 0.036(3) 0.049(4) 0.041(3) 0.004(3) 0.009(2) 0.006(3)
C32 0.040(3) 0.043(3) 0.037(3) -0.007(3) 0.008(2) 0.002(3)
C68 0.043(3) 0.030(3) 0.041(3) 0.005(2) 0.012(2) 0.003(2)
C63 0.030(3) 0.033(3) 0.033(3) 0.000(2) 0.010(2) 0.002(2)
C38 0.038(3) 0.037(3) 0.032(3) -0.004(2) 0.009(2) -0.004(2)
C11 0.043(3) 0.040(3) 0.028(3) 0.001(2) 0.003(2) 0.001(3)
C69 0.037(3) 0.035(3) 0.027(2) 0.001(2) 0.009(2) 0.000(2)
C57 0.037(3) 0.038(3) 0.030(3) -0.005(2) 0.012(2) -0.004(2)
C78 0.040(3) 0.029(3) 0.027(2) -0.001(2) 0.010(2) -0.003(2)
C62 0.048(4) 0.039(3) 0.037(3) 0.003(2) 0.010(3) -0.008(3)
C84 0.027(3) 0.034(3) 0.048(3) -0.008(2) 0.001(2) -0.001(2)
C83 0.031(3) 0.039(3) 0.047(3) -0.012(3) -0.001(2) 0.012(2)
C65 0.038(3) 0.029(3) 0.047(3) -0.004(2) 0.004(2) 0.006(2)
C45 0.063(4) 0.024(3) 0.042(3) -0.003(2) 0.014(3) -0.004(3)
C22 0.040(3) 0.047(4) 0.032(3) -0.011(2) 0.003(2) 0.007(3)
C18 0.042(3) 0.047(4) 0.028(3) 0.002(2) 0.009(2) 0.003(3)
C66 0.039(3) 0.037(3) 0.053(4) -0.008(3) 0.003(3) -0.003(3)
C24 0.049(4) 0.053(4) 0.036(3) 0.000(3) 0.011(3) 0.011(3)
C10 0.039(3) 0.052(4) 0.031(3) 0.002(3) 0.007(2) 0.009(3)
C130 0.033(3) 0.059(4) 0.045(3) -0.011(3) 0.003(3) -0.008(3)
C40 0.037(3) 0.048(4) 0.028(3) -0.002(2) 0.010(2) 0.000(3)
C27 0.046(3) 0.060(4) 0.029(3) -0.014(3) 0.000(2) 0.008(3)
C82 0.049(3) 0.034(3) 0.036(3) -0.004(2) -0.002(3) 0.012(3)
C17 0.039(3) 0.055(4) 0.036(3) 0.000(3) 0.009(2) 0.004(3)
C23 0.039(3) 0.054(4) 0.035(3) -0.003(3) 0.009(2) 0.007(3)
C60 0.036(3) 0.036(3) 0.041(3) -0.009(2) 0.010(2) -0.001(2)
C20 0.043(3) 0.048(4) 0.032(3) -0.002(3) 0.013(2) 0.004(3)
C122 0.042(4) 0.089(7) 0.062(5) -0.016(5) 0.010(3) -0.002(4)
C26 0.051(4) 0.044(4) 0.028(3) -0.010(2) 0.005(2) 0.007(3)
C12 0.052(4) 0.047(4) 0.031(3) 0.000(3) 0.002(3) 0.004(3)
C25 0.041(3) 0.052(4) 0.051(4) -0.001(3) 0.021(3) 0.004(3)
C131 0.036(3) 0.070(5) 0.042(3) -0.014(3) 0.005(3) -0.007(3)
C61 0.044(3) 0.032(3) 0.047(3) -0.004(3) 0.010(3) -0.005(3)
O19 0.072(5) 0.185(11) 0.098(6) -0.063(6) 0.012(4) 0.018(6)
C135 0.041(3) 0.067(5) 0.046(3) -0.012(3) 0.011(3) -0.016(3)
O13 0.087(6) 0.123(8) 0.114(7) -0.005(6) 0.039(5) -0.009(5)
C21 0.044(3) 0.049(4) 0.028(3) -0.002(2) 0.008(2) 0.002(3)
O14 0.080(5) 0.115(7) 0.125(7) 0.034(6) 0.034(5) 0.001(5)
C15 0.065(5) 0.057(5) 0.039(3) -0.002(3) -0.002(3) 0.019(4)
O20 0.093(6) 0.098(7) 0.158(9) -0.010(7) 0.032(6) 0.003(5)
C132 0.043(4) 0.058(4) 0.051(4) -0.007(3) 0.002(3) -0.011(3)
C134 0.042(4) 0.070(5) 0.059(4) -0.026(4) 0.014(3) -0.014(3)
C133 0.038(3) 0.056(4) 0.063(4) -0.015(4) 0.002(3) -0.013(3)
C30 0.081(6) 0.060(5) 0.039(3) 0.000(3) 0.002(3) 0.024(4)
C13 0.068(5) 0.049(4) 0.042(3) -0.006(3) -0.002(3) 0.006(4)
C0AA 0.074(5) 0.064(5) 0.047(4) -0.021(4) 0.002(4) 0.026(4)
C31 0.069(5) 0.056(4) 0.030(3) -0.010(3) -0.004(3) 0.016(4)
C29 0.084(6) 0.070(6) 0.049(4) -0.013(4) -0.002(4) 0.037(5)
C124 0.036(4) 0.119(9) 0.056(4) -0.008(5) 0.004(3) -0.018(5)
C14 0.075(5) 0.065(5) 0.045(4) -0.003(4) 0.010(4) 0.015(4)
C123 0.038(4) 0.099(7) 0.050(4) -0.010(4) 0.013(3) -0.013(4)
C86 0.063(5) 0.069(6) 0.062(5) -0.003(4) 0.008(4) -0.004(4)
C125 0.036(4) 0.091(8) 0.104(8) 0.002(6) -0.007(4) -0.010(4)
C89 0.081(7) 0.081(7) 0.107(8) 0.017(6) 0.043(6) -0.008(6)
C87 0.119(9) 0.044(5) 0.119(9) 0.002(5) 0.072(8) -0.003(5)
C126 0.053(5) 0.105(9) 0.118(9) -0.037(8) 0.013(6) -0.007(5)
C99 0.068(9) 0.046(8) 0.146(15) 0.007(9) 0.060(9) -0.008(7)
C128 0.089(7) 0.110(9) 0.060(5) -0.017(5) 0.030(5) -0.013(6)
C91 0.086(7) 0.046(5) 0.137(10) 0.002(5) 0.059(7) -0.001(5)
C90 0.142(11) 0.057(6) 0.088(7) 0.002(5) 0.038(7) -0.012(7)
C127 0.099(8) 0.112(10) 0.076(7) -0.024(7) 0.035(6) -0.016(7)
O21 0.090(9) 0.070(9) 0.158(14) -0.022(9) 0.059(9) -0.019(7)
C88 0.157(14) 0.083(9) 0.120(10) -0.010(8) 0.059(10) 0.012(9)
O22 0.124(12) 0.061(8) 0.173(17) 0.009(9) 0.058(11) 0.013(8)

loop_
_atom_type_symbol
_atom_type_description
_atom_type_scat_dispersion_real
_atom_type_scat_dispersion_imag
_atom_type_scat_source
C C 0.0148 0.0070 'International Tables Vol C Tables 4.2.6.8 and 6.1.1.4'
H H 0.0000 0.0000 'International Tables Vol C Tables 4.2.6.8 and 6.1.1.4'
N N 0.0253 0.0136 'International Tables Vol C Tables 4.2.6.8 and 6.1.1.4'
O O 0.0412 0.0250 'International Tables Vol C Tables 4.2.6.8 and 6.1.1.4'

loop_
_citation_id
_citation_doi
_citation_year
1 10.26434/chemrxiv.12957314.v1 2020

loop_
_exptl_crystal_face_index_h
_exptl_crystal_face_index_k
_exptl_crystal_face_index_l
_exptl_crystal_face_perp_dist
-1 -2 2 0.1220
5 3 5 0.0730
-2 -1 -2 0.0610
2 4 -5 0.1420
-4 3 1 0.1030
4 -3 -1 0.0310
-5 -3 2 0.1140
2 1 -1 0.1360

loop_
_geom_angle_atom_site_label_1
_geom_angle_atom_site_label_2
_geom_angle_atom_site_label_3
_geom_angle
_geom_angle_site_symmetry_1
_geom_angle_site_symmetry_3
_geom_angle_publ_flag
C51 N10 C58 122.8(4) . . ?
C56 N10 C51 112.4(5) . . ?
C56 N10 C58 124.6(4) . . ?
C9 N2 C80 117.6(5) . . ?
C77 N12 C75 111.8(5) . . ?
C77 N12 C79 121.6(4) . . ?
C75 N12 C79 126.6(5) . . ?
C36 N7 C41 117.2(5) . . ?
C7 N3 C59 115.5(5) . . ?
C1 N1 C10 117.1(5) . . ?
C19 N4 C11 126.4(5) . . ?
C16 N4 C19 111.5(6) . . ?
C16 N4 C11 122.0(5) . . ?
C39 N8 C63 119.5(5) . . ?
C72 N11 C64 123.7(5) . . ?
C72 N11 C69 111.4(5) . . ?
C69 N11 C64 124.3(5) . . ?
C55 N9 C42 122.7(4) . . ?
C47 N9 C42 126.0(4) . . ?
C47 N9 C55 111.3(5) . . ?
C32 N6 C27 114.6(6) . . ?
C3 C4 C9 120.4(5) . . ?
C5 C4 C3 120.2(5) . . ?
C5 C4 C9 119.1(5) . . ?
O16 C129 O15 123.4(8) . . ?
O16 C129 C130 118.1(6) . . ?
O15 C129 C130 118.6(7) . . ?
N9 C42 C41 110.5(4) . . ?
N9 C42 C43 110.9(4) . . ?
C43 C42 C41 113.4(5) . . ?
C22 N5 C26 122.7(6) . . ?
C24 N5 C22 112.5(6) . . ?
C24 N5 C26 124.5(6) . . ?
O12 C77 N12 126.2(5) . . ?
O12 C77 C76 127.7(5) . . ?
N12 C77 C76 106.1(4) . . ?
C3 C2 C1 119.0(5) . . ?
C8 C2 C3 118.9(5) . . ?
C8 C2 C1 121.9(5) . . ?
N7 C36 C35 123.0(5) . . ?
C4 C3 C2 120.5(5) . . ?
C5 C6 C7 121.6(5) . . ?
C8 C6 C5 118.9(5) . . ?
C8 C6 C7 119.1(5) . . ?
C4 C5 C6 120.2(5) . . ?
C48 C49 C50 115.3(5) . . ?
N2 C80 C79 109.0(4) . . ?
N2 C80 C81 109.6(4) . . ?
C79 C80 C81 108.7(5) . . ?
O8 C51 N10 125.7(5) . . ?
O8 C51 C50 128.9(5) . . ?
N10 C51 C50 105.4(4) . . ?
C49 C48 C54 121.9(5) . . ?
C49 C48 C47 130.4(5) . . ?
C54 C48 C47 107.7(5) . . ?
C52 C53 C54 115.1(5) . . ?
O11 C75 N12 127.2(5) . . ?
O11 C75 C74 127.0(5) . . ?
N12 C75 C74 105.8(5) . . ?
C48 C54 C53 122.8(5) . . ?
C48 C54 C55 108.3(5) . . ?
C53 C54 C55 129.0(5) . . ?
C49 C50 C51 129.8(5) . . ?
C52 C50 C49 122.2(5) . . ?
C52 C50 C51 107.9(5) . . ?
C76 C74 C75 107.9(5) . . ?
C76 C74 C73 123.8(5) . . ?
C73 C74 C75 128.2(5) . . ?
C53 C52 C50 122.7(5) . . ?
C53 C52 C56 128.9(5) . . ?
C50 C52 C56 108.4(5) . . ?
N3 C7 C6 123.4(5) . . ?
C45 C46 C41 112.6(5) . . ?
C74 C76 C77 108.4(5) . . ?
C74 C76 C78 122.9(5) . . ?
C78 C76 C77 128.5(5) . . ?
C71 C70 C69 107.8(5) . . ?
C78 C70 C71 123.1(5) . . ?
C78 C70 C69 129.0(5) . . ?
N2 C9 C4 121.3(5) . . ?
O5 C55 N9 125.2(5) . . ?
O5 C55 C54 128.6(5) . . ?
N9 C55 C54 106.2(4) . . ?
O7 C56 N10 126.5(5) . . ?
O7 C56 C52 127.8(5) . . ?
N10 C56 C52 105.8(4) . . ?
N10 C58 C59 112.7(4) . . ?
N10 C58 C57 112.0(4) . . ?
C59 C58 C57 109.6(4) . . ?
O6 C47 N9 125.8(5) . . ?
O6 C47 C48 127.7(5) . . ?
N9 C47 C48 106.5(4) . . ?
C37 C35 C36 119.0(5) . . ?
C37 C35 C34 118.7(5) . . ?
C34 C35 C36 122.1(5) . . ?
N1 C1 C2 122.2(5) . . ?
N7 C41 C42 108.9(4) . . ?
N7 C41 C46 107.9(4) . . ?
C46 C41 C42 109.0(5) . . ?
N12 C79 C80 110.9(4) . . ?
N12 C79 C84 111.5(5) . . ?
C80 C79 C84 111.8(5) . . ?
N11 C64 C63 110.7(5) . . ?
N11 C64 C65 110.3(5) . . ?
C65 C64 C63 113.7(5) . . ?
N3 C59 C58 111.8(4) . . ?
N3 C59 C60 106.2(5) . . ?
C58 C59 C60 110.0(5) . . ?
C6 C8 C2 121.2(5) . . ?
O9 C72 N11 125.6(6) . . ?
O9 C72 C71 128.2(6) . . ?
N11 C72 C71 106.1(5) . . ?
C66 C67 C68 111.2(5) . . ?
C35 C37 C38 121.3(5) . . ?
C33 C34 C35 121.6(6) . . ?
C70 C71 C72 108.2(5) . . ?
C70 C71 C73 122.5(5) . . ?
C73 C71 C72 128.9(5) . . ?
C74 C73 C71 113.6(5) . . ?
O13 C85 C86 117.2(8) . . ?
O14 C85 O13 124.0(9) . . ?
O14 C85 C86 118.7(8) . . ?
C42 C43 C44 110.8(5) . . ?
C34 C33 C32 117.9(5) . . ?
C34 C33 C40 119.1(5) . . ?
C40 C33 C32 122.9(5) . . ?
N8 C39 C38 119.5(5) . . ?
C82 C81 C80 112.0(5) . . ?
C45 C44 C43 110.8(5) . . ?
O1 C19 N4 125.9(7) . . ?
O1 C19 C18 128.1(6) . . ?
N4 C19 C18 106.0(5) . . ?
O2 C16 N4 126.4(7) . . ?
O2 C16 C17 127.2(6) . . ?
N4 C16 C17 106.4(6) . . ?
N6 C32 C33 123.1(6) . . ?
C67 C68 C63 112.2(5) . . ?
N8 C63 C64 107.6(4) . . ?
N8 C63 C68 107.6(5) . . ?
C64 C63 C68 109.5(5) . . ?
C37 C38 C39 120.6(5) . . ?
C40 C38 C37 118.8(5) . . ?
C40 C38 C39 120.5(5) . . ?
N4 C11 C10 111.4(5) . . ?
N4 C11 C12 110.9(5) . . ?
C10 C11 C12 112.6(5) . . ?
O10 C69 N11 126.4(6) . . ?
O10 C69 C70 127.2(5) . . ?
N11 C69 C70 106.4(4) . . ?
C62 C57 C58 110.5(5) . . ?
C76 C78 C70 114.0(5) . . ?
C57 C62 C61 110.8(5) . . ?
C79 C84 C83 109.5(5) . . ?
C82 C83 C84 110.5(5) . . ?
C64 C65 C66 110.9(5) . . ?
C44 C45 C46 110.4(5) . . ?
O3 C22 N5 126.5(7) . . ?
O3 C22 C21 127.9(6) . . ?
N5 C22 C21 105.6(6) . . ?
C17 C18 C19 107.2(6) . . ?
C17 C18 C20 122.8(6) . . ?
C20 C18 C19 129.9(6) . . ?
C67 C66 C65 110.0(5) . . ?
O4 C24 N5 126.9(7) . . ?
O4 C24 C23 126.2(7) . . ?
N5 C24 C23 107.0(6) . . ?
N1 C10 C11 109.3(5) . . ?
N1 C10 C15 107.4(5) . . ?
C11 C10 C15 109.9(6) . . ?
C131 C130 C129 118.6(6) . . ?
C131 C130 C135 122.2(8) . . ?
C135 C130 C129 119.2(7) . . ?
C38 C40 C33 120.4(5) . . ?
N6 C27 C26 109.9(5) . . ?
N6 C27 C0AA 108.1(6) . . ?
C0AA C27 C26 111.1(6) . . ?
C83 C82 C81 111.5(5) . . ?
C18 C17 C16 108.8(6) . . ?
C18 C17 C25 122.5(7) . . ?
C25 C17 C16 128.7(6) . . ?
C25 C23 C24 129.1(6) . . ?
C25 C23 C21 123.3(6) . . ?
C21 C23 C24 107.6(6) . . ?
C61 C60 C59 112.2(5) . . ?
C18 C20 C21 115.6(6) . . ?
O19 C122 O20 121.5(12) . . ?
O19 C122 C123 120.0(11) . . ?
O20 C122 C123 118.5(9) . . ?
N5 C26 C27 111.4(5) . . ?
N5 C26 C31 110.3(6) . . ?
C31 C26 C27 111.4(5) . . ?
C13 C12 C11 111.1(5) . . ?
C23 C25 C17 114.6(6) . . ?
C130 C131 C132 118.2(7) . . ?
C62 C61 C60 110.6(5) . . ?
C130 C135 C134 118.7(7) . . ?
C23 C21 C22 107.3(6) . . ?
C20 C21 C22 131.6(6) . . ?
C20 C21 C23 121.1(7) . . ?
C14 C15 C10 112.7(6) . . ?
C133 C132 C131 120.3(8) . . ?
C133 C134 C135 119.8(7) . . ?
C132 C133 C134 120.8(8) . . ?
C31 C30 C29 109.9(7) . . ?
C12 C13 C14 111.2(7) . . ?
C27 C0AA C29 111.3(7) . . ?
C30 C31 C26 112.1(6) . . ?
C30 C29 C0AA 108.5(7) . . ?
C125 C124 C123 120.5(10) . . ?
C15 C14 C13 108.6(7) . . ?
C124 C123 C122 119.5(8) . . ?
C124 C123 C128 122.9(11) . . ?
C128 C123 C122 117.6(10) . . ?
C87 C86 C85 117.6(8) . . ?
C87 C86 C91 121.9(9) . . ?
C91 C86 C85 120.4(8) . . ?
O136 C28 O136 146.3(17) . 2_655 ?
C124 C125 C126 118.3(12) . . ?
C100 C101 C102 124.8(13) . . ?
C90 C89 C88 120.3(11) . . ?
C86 C87 C88 118.8(10) . . ?
C127 C126 C125 118.3(12) . . ?
O21 C99 C100 118.7(19) . . ?
O22 C99 C100 118(2) . . ?
O22 C99 O21 123(2) . . ?
C127 C128 C123 117.5(12) . . ?
C86 C91 C90 119.2(10) . . ?
C101 C102 C103 119.0(13) . . ?
C94 C95 C96 121.7(16) . . ?
C101 C100 C99 118.8(15) . . ?
C101 C100 C105 116.9(15) . . ?
C105 C100 C99 124.2(17) . . ?
C105 C104 C103 123.0(16) . . ?
C102 C103 C104 117.3(14) . . ?
C89 C90 C91 120.0(10) . . ?
C104 C105 C100 118.6(17) . . ?
C128 C127 C126 122.2(11) . . ?
C95 C94 C93 118.3(15) . . ?
C89 C88 C87 119.2(11) . . ?
O18 C92 C93 124(2) . . ?
O18 C92 O17 123(2) . . ?
O17 C92 C93 112(2) . . ?
C95 C96 C97 119.4(18) . . ?
C92 C93 C94 117.1(16) . . ?
C98 C93 C94 119.7(17) . . ?
C98 C93 C92 123.2(17) . . ?
C98 C97 C96 119(2) . . ?
C97 C98 C93 121(2) . . ?
C108 C109 C110 119.1(14) . . ?
C117 C109 C113 116.2(15) . . ?
O26 C106 C107 118.1(13) . . ?
O26 C106 O25 121.2(15) . . ?
O25 C106 C107 120.7(13) . . ?
C108 C107 C106 119.4(13) . . ?
C112 C107 C106 117.7(13) . . ?
C112 C107 C108 122.9(15) . . ?
C109 C108 C107 118.7(15) . . ?
C109 C110 C111 121.8(19) . . ?
C107 C112 C111 117.9(18) . . ?
C112 C111 C110 119(2) . . ?
O24 C119 C116 116.6(15) . . ?
O23 C119 O24 122(2) . . ?
O23 C119 C116 121.2(17) . . ?
C121 C121 O27 136(4) 2_656 . ?
C116 C117 C109 118.3(16) . . ?
C117 C116 C119 117.1(14) . . ?
C115 C116 C119 114.3(15) . . ?
C115 C116 C117 128.6(18) . . ?
C116 C115 C114 112.5(19) . . ?
C113 C114 C115 122(2) . . ?
C114 C113 C109 122(2) . . ?

loop_
_geom_bond_atom_site_label_1
_geom_bond_atom_site_label_2
_geom_bond_distance
_geom_bond_site_symmetry_2
_geom_bond_publ_flag
O8 C51 1.196(7) . ?
O11 C75 1.206(7) . ?
O12 C77 1.209(7) . ?
O6 C47 1.220(7) . ?
O5 C55 1.217(7) . ?
O7 C56 1.204(7) . ?
O9 C72 1.202(7) . ?
O10 C69 1.208(7) . ?
N10 C51 1.406(7) . ?
N10 C56 1.395(7) . ?
N10 C58 1.472(7) . ?
N2 C80 1.453(7) . ?
N2 C9 1.252(7) . ?
N12 C77 1.391(7) . ?
N12 C75 1.399(7) . ?
N12 C79 1.480(7) . ?
N7 C36 1.256(8) . ?
N7 C41 1.463(7) . ?
O1 C19 1.207(8) . ?
N3 C7 1.269(8) . ?
N3 C59 1.461(7) . ?
O3 C22 1.195(9) . ?
O2 C16 1.195(9) . ?
N1 C1 1.275(8) . ?
N1 C10 1.461(8) . ?
N4 C19 1.401(9) . ?
N4 C16 1.386(9) . ?
N4 C11 1.481(9) . ?
N8 C39 1.278(8) . ?
N8 C63 1.465(7) . ?
N11 C64 1.473(7) . ?
N11 C72 1.399(7) . ?
N11 C69 1.401(7) . ?
O16 C129 1.225(9) . ?
N9 C42 1.479(7) . ?
N9 C55 1.399(7) . ?
N9 C47 1.395(7) . ?
N6 C32 1.255(8) . ?
N6 C27 1.473(8) . ?
O4 C24 1.223(9) . ?
C4 C3 1.393(8) . ?
C4 C5 1.374(8) . ?
C4 C9 1.486(8) . ?
C129 O15 1.231(9) . ?
C129 C130 1.477(11) . ?
C42 C41 1.541(8) . ?
C42 C43 1.526(7) . ?
N5 C22 1.396(8) . ?
N5 C24 1.361(10) . ?
N5 C26 1.483(9) . ?
C77 C76 1.483(8) . ?
C2 C3 1.394(8) . ?
C2 C1 1.468(8) . ?
C2 C8 1.392(8) . ?
C36 C35 1.468(8) . ?
C6 C5 1.411(8) . ?
C6 C7 1.463(8) . ?
C6 C8 1.387(8) . ?
C49 C48 1.392(8) . ?
C49 C50 1.398(8) . ?
C80 C79 1.522(8) . ?
C80 C81 1.528(8) . ?
C51 C50 1.506(8) . ?
C48 C54 1.393(7) . ?
C48 C47 1.482(8) . ?
C53 C54 1.395(8) . ?
C53 C52 1.384(8) . ?
C75 C74 1.492(8) . ?
C54 C55 1.478(8) . ?
C50 C52 1.390(7) . ?
C74 C76 1.382(7) . ?
C74 C73 1.388(8) . ?
C52 C56 1.498(8) . ?
C46 C41 1.538(8) . ?
C46 C45 1.528(9) . ?
C76 C78 1.389(8) . ?
C70 C71 1.398(7) . ?
C70 C69 1.480(8) . ?
C70 C78 1.392(8) . ?
C58 C59 1.526(7) . ?
C58 C57 1.536(8) . ?
C35 C37 1.388(9) . ?
C35 C34 1.398(8) . ?
C79 C84 1.522(8) . ?
C64 C63 1.528(8) . ?
C64 C65 1.523(9) . ?
C59 C60 1.532(8) . ?
C72 C71 1.482(8) . ?
C67 C68 1.524(9) . ?
C67 C66 1.514(10) . ?
C37 C38 1.409(8) . ?
C34 C33 1.385(8) . ?
C71 C73 1.400(8) . ?
C85 O13 1.206(12) . ?
C85 O14 1.204(12) . ?
C85 C86 1.488(12) . ?
C43 C44 1.534(8) . ?
C33 C32 1.478(9) . ?
C33 C40 1.409(9) . ?
C39 C38 1.469(8) . ?
C81 C82 1.522(9) . ?
C44 C45 1.520(10) . ?
C19 C18 1.506(10) . ?
C16 C17 1.487(10) . ?
C68 C63 1.536(8) . ?
C38 C40 1.398(8) . ?
C11 C10 1.520(9) . ?
C11 C12 1.531(8) . ?
C57 C62 1.512(9) . ?
C62 C61 1.514(9) . ?
C84 C83 1.536(9) . ?
C83 C82 1.516(10) . ?
C65 C66 1.525(9) . ?
C22 C21 1.499(10) . ?
C18 C17 1.379(9) . ?
C18 C20 1.391(10) . ?
C24 C23 1.487(10) . ?
C10 C15 1.537(11) . ?
C130 C131 1.376(11) . ?
C130 C135 1.384(10) . ?
C27 C26 1.536(8) . ?
C27 C0AA 1.525(11) . ?
C17 C25 1.395(10) . ?
C23 C25 1.392(11) . ?
C23 C21 1.398(9) . ?
C60 C61 1.525(9) . ?
C20 C21 1.394(10) . ?
C122 O19 1.212(12) . ?
C122 O20 1.214(15) . ?
C122 C123 1.438(15) . ?
C26 C31 1.535(9) . ?
C12 C13 1.521(11) . ?
C131 C132 1.395(12) . ?
C135 C134 1.391(13) . ?
C15 C14 1.530(10) . ?
C132 C133 1.375(12) . ?
C134 C133 1.377(13) . ?
C30 C31 1.528(11) . ?
C30 C29 1.528(11) . ?
C13 C14 1.548(12) . ?
C0AA C29 1.539(12) . ?
C124 C123 1.365(15) . ?
C124 C125 1.338(16) . ?
C123 C128 1.383(12) . ?
C86 C87 1.339(12) . ?
C86 C91 1.362(12) . ?
C28 O136 1.291(13) . ?
C28 O136 1.291(13) 2_655 ?
C125 C126 1.464(18) . ?
C101 C102 1.356(15) . ?
C101 C100 1.357(15) . ?
C89 C90 1.360(13) . ?
C89 C88 1.365(14) . ?
C87 C88 1.405(14) . ?
C126 C127 1.37(2) . ?
C99 C100 1.44(3) . ?
C99 O21 1.23(3) . ?
C99 O22 1.21(3) . ?
C128 C127 1.360(19) . ?
C91 C90 1.370(13) . ?
C102 C103 1.362(15) . ?
C95 C94 1.378(3) . ?
C95 C96 1.380(3) . ?
C100 C105 1.385(17) . ?
C104 C103 1.391(16) . ?
C104 C105 1.374(17) . ?
C94 C93 1.380(3) . ?
O18 C92 1.12(3) . ?
C92 C93 1.380(3) . ?
C92 O17 1.27(4) . ?
C96 C97 1.380(3) . ?
C93 C98 1.380(3) . ?
C97 C98 1.379(3) . ?
C109 C108 1.355(15) . ?
C109 C110 1.362(17) . ?
C109 C117 1.385(16) . ?
C109 C113 1.416(18) . ?
C106 C107 1.45(2) . ?
C106 O26 1.231(19) . ?
C106 O25 1.25(2) . ?
C107 C108 1.374(16) . ?
C107 C112 1.354(17) . ?
C110 C111 1.371(18) . ?
C112 C111 1.370(18) . ?
O1A C120 1.401(17) . ?
O24 C119 1.29(2) . ?
C119 C116 1.51(2) . ?
C119 O23 1.13(3) . ?
O27 C121 1.36(2) . ?
C121 C121 1.08(6) 2_656 ?
C117 C116 1.370(17) . ?
C116 C115 1.370(18) . ?
C115 C114 1.39(2) . ?
C114 C113 1.39(2) . ?
